data_4346127
loop_
_publ_author_name
'Knorr, Michael'
'Bonnot, Antoine'
'Lapprand, Antony'
'Khatyr, Abderrahim'
'Strohmann, Carsten'
'Kubicki, Marek M.'
'Rousselin, Yoann'
'Harvey, Pierre D.'

_publ_section_title
;
 Reactivity of CuI and CuBr toward dialkyl sulfides RSR: from discrete
 molecular Cu4I4S4 and Cu8I8S6 clusters to luminescent copper(I)
 coordination polymers.
;
_journal_issue 8
_journal_name_full 'Inorganic chemistry'
_journal_page_first 4076
_journal_page_last 4093
_journal_paper_doi 10.1021/acs.inorgchem.5b00327
_journal_volume 54
_journal_year 2015
_chemical_formula_moiety 'C20 H48 Cu4 I4 S4'
_chemical_formula_sum 'C20 H48 Cu4 I4 S4'
_chemical_formula_weight 1178.58
_space_group_IT_number 60
_space_group_name_Hall '-P 2n 2ab'
_space_group_name_H-M_alt 'P b c n'
_symmetry_cell_setting orthorhombic
_symmetry_space_group_name_Hall '-P 2n 2ab'
_symmetry_space_group_name_H-M 'P b c n'
_atom_sites_solution_hydrogens geom
_atom_sites_solution_primary direct
_atom_sites_solution_secondary difmap
_audit_creation_method SHELXL-97
_cell_angle_alpha 90.00
_cell_angle_beta 90.00
_cell_angle_gamma 90.00
_cell_formula_units_Z 4
_cell_length_a 15.1013(6)
_cell_length_b 15.4882(4)
_cell_length_c 15.5085(5)
_cell_measurement_reflns_used 13829
_cell_measurement_temperature 115(2)
_cell_measurement_theta_max 27.485
_cell_measurement_theta_min 0.998
_cell_volume 3627.3(2)
_computing_cell_refinement 'HKL Scalepack (Otwinowski & Minor 1997)'
_computing_data_collection 'Collect (Bruker AXS BV, 1997-2004)'
_computing_data_reduction 'HKL Denzo and Scalepack (Otwinowski & Minor 1997)'
_computing_molecular_graphics 'ORTEP3 (Farrugia,1997)'
_computing_publication_material 'WinGX publication routines (Farrugia, 1999)'
_computing_structure_refinement 'SHELXL-97 (Sheldrick, 1997)'
_computing_structure_solution 'SIR92 (Altomare et al., 1993)'
_diffrn_ambient_temperature 115(2)
_diffrn_measured_fraction_theta_full 0.998
_diffrn_measured_fraction_theta_max 0.998
_diffrn_measurement_device_type 'Nonius Kappa APEX-II'
_diffrn_measurement_method CCD
_diffrn_radiation_monochromator graphite
_diffrn_radiation_source 'fine-focus sealed tube'
_diffrn_radiation_type MoK\a
_diffrn_radiation_wavelength 0.71069
_diffrn_reflns_av_R_equivalents 0.0675
_diffrn_reflns_av_sigmaI/netI 0.0256
_diffrn_reflns_limit_h_max 19
_diffrn_reflns_limit_h_min -19
_diffrn_reflns_limit_k_max 20
_diffrn_reflns_limit_k_min -19
_diffrn_reflns_limit_l_max 20
_diffrn_reflns_limit_l_min -20
_diffrn_reflns_number 40556
_diffrn_reflns_theta_full 27.43
_diffrn_reflns_theta_max 27.43
_diffrn_reflns_theta_min 2.63
_exptl_absorpt_coefficient_mu 5.958
_exptl_absorpt_correction_T_max 0.1204
_exptl_absorpt_correction_T_min 0.0538
_exptl_absorpt_correction_type multi-scan
_exptl_absorpt_process_details
;
[c.f. r.h. blessing, acta cryst. (1995), a51, 33-38]
;
_exptl_crystal_colour colourless
_exptl_crystal_density_diffrn 2.158
_exptl_crystal_density_method 'not measured'
_exptl_crystal_description Prism
_exptl_crystal_F_000 2240
_exptl_crystal_size_max 0.40
_exptl_crystal_size_mid 0.25
_exptl_crystal_size_min 0.20
_refine_diff_density_max 3.977
_refine_diff_density_min -3.186
_refine_diff_density_rms 0.188
_refine_ls_extinction_method none
_refine_ls_goodness_of_fit_ref 1.077
_refine_ls_hydrogen_treatment noref
_refine_ls_matrix_type full
_refine_ls_number_constraints 10
_refine_ls_number_parameters 152
_refine_ls_number_reflns 4130
_refine_ls_number_restraints 7
_refine_ls_restrained_S_all 1.078
_refine_ls_R_factor_all 0.0732
_refine_ls_R_factor_gt 0.0636
_refine_ls_shift/su_max 0.001
_refine_ls_shift/su_mean 0.000
_refine_ls_structure_factor_coef Fsqd
_refine_ls_weighting_details 'calc w=1/[\s^2^(Fo^2^)+(0.0475P)^2^+52.6567P] where P=(Fo^2^+2Fc^2^)/3'
_refine_ls_weighting_scheme calc
_refine_ls_wR_factor_gt 0.1464
_refine_ls_wR_factor_ref 0.1531
_reflns_number_gt 3594
_reflns_number_total 4130
_reflns_threshold_expression >2sigma(I)
_cod_data_source_file ic5b00327_si_003.cif
_cod_data_source_block 09mkcuisetpr_compound_6
_cod_database_code 4346127

loop_
_symmetry_equiv_pos_as_xyz
'x, y, z'
'-x+1/2, -y+1/2, z+1/2'
'x+1/2, -y+1/2, -z'
'-x, y, -z+1/2'
'-x, -y, -z'
'x-1/2, y-1/2, -z-1/2'
'-x-1/2, y-1/2, z'
'x, -y, z-1/2'

loop_
_atom_site_label
_atom_site_type_symbol
_atom_site_fract_x
_atom_site_fract_y
_atom_site_fract_z
_atom_site_U_iso_or_equiv
_atom_site_adp_type
_atom_site_occupancy
_atom_site_symmetry_multiplicity
_atom_site_calc_flag
_atom_site_refinement_flags
_atom_site_disorder_assembly
_atom_site_disorder_group
S2A S 0.1482(3) 0.4631(2) 0.1074(2) 0.0472(8) Uani 0.70 1 d PD A 1
C6A C 0.0959(11) 0.5678(9) 0.1343(13) 0.070(2) Uani 0.70 1 d PD A 1
H6A1 H 0.0351 0.5675 0.1102 0.084 Uiso 0.70 1 calc PR A 1
H6A2 H 0.0904 0.5713 0.1978 0.084 Uiso 0.70 1 calc PR A 1
C7A C 0.1420(12) 0.6491(11) 0.1032(12) 0.070(2) Uani 0.70 1 d PD A 1
H7A1 H 0.1848 0.6681 0.1467 0.105 Uiso 0.70 1 calc PR A 1
H7A2 H 0.0979 0.6947 0.0939 0.105 Uiso 0.70 1 calc PR A 1
H7A3 H 0.1729 0.6371 0.0489 0.105 Uiso 0.70 1 calc PR A 1
C8A C 0.2557(10) 0.4698(10) 0.1669(11) 0.070(2) Uani 0.70 1 d PD A 1
H8A1 H 0.2931 0.5147 0.1398 0.084 Uiso 0.70 1 calc PR A 1
H8A2 H 0.2440 0.4876 0.2271 0.084 Uiso 0.70 1 calc PR A 1
C9A C 0.3073(14) 0.3828(12) 0.1675(15) 0.070(2) Uani 0.70 1 d PD A 1
H9A1 H 0.2735 0.3396 0.2012 0.084 Uiso 0.70 1 calc PR A 1
H9A2 H 0.3128 0.3611 0.1077 0.084 Uiso 0.70 1 calc PR A 1
C10A C 0.3942(15) 0.3924(14) 0.2043(13) 0.070(2) Uani 0.70 1 d PD A 1
H10A H 0.4211 0.4461 0.1834 0.105 Uiso 0.70 1 calc PR A 1
H10B H 0.4312 0.3433 0.1873 0.105 Uiso 0.70 1 calc PR A 1
H10C H 0.3896 0.3943 0.2673 0.105 Uiso 0.70 1 calc PR A 1
S2B S 0.1922(8) 0.4263(7) 0.1203(8) 0.066(3) Uani 0.30 1 d PD A 2
C6B C 0.298(4) 0.403(3) 0.147(4) 0.070(2) Uani 0.30 1 d P A 2
H6B1 H 0.2810 0.3521 0.1823 0.084 Uiso 0.30 1 calc PR A 2
H6B2 H 0.3111 0.3766 0.0898 0.084 Uiso 0.30 1 calc PR A 2
C7B C 0.386(4) 0.402(3) 0.174(3) 0.070(2) Uani 0.30 1 d P A 2
H7B1 H 0.4248 0.3940 0.1236 0.105 Uiso 0.30 1 calc PR A 2
H7B2 H 0.3951 0.3541 0.2143 0.105 Uiso 0.30 1 calc PR A 2
H7B3 H 0.4001 0.4566 0.2022 0.105 Uiso 0.30 1 calc PR A 2
C8B C 0.150(3) 0.5391(16) 0.097(2) 0.070(2) Uani 0.30 1 d PD A 2
H8B1 H 0.1977 0.5709 0.0670 0.084 Uiso 0.30 1 calc PR A 2
H8B2 H 0.0998 0.5340 0.0566 0.084 Uiso 0.30 1 calc PR A 2
C9B C 0.119(3) 0.595(2) 0.174(2) 0.070(2) Uani 0.30 1 d PD A 2
H9B1 H 0.0645 0.5703 0.1989 0.084 Uiso 0.30 1 calc PR A 2
H9B2 H 0.1655 0.5948 0.2194 0.084 Uiso 0.30 1 calc PR A 2
C10B C 0.103(3) 0.681(2) 0.147(3) 0.070(2) Uani 0.30 1 d PD A 2
H10D H 0.1523 0.7180 0.1650 0.105 Uiso 0.30 1 calc PR A 2
H10E H 0.0480 0.7018 0.1726 0.105 Uiso 0.30 1 calc PR A 2
H10F H 0.0981 0.6825 0.0838 0.105 Uiso 0.30 1 calc PR A 2
Cu1 Cu 0.06690(8) 0.36843(7) 0.19100(7) 0.0478(3) Uani 1 1 d . . .
Cu2 Cu 0.06079(8) 0.24852(7) 0.31941(7) 0.0458(3) Uani 1 1 d . . .
I1 I 0.10968(4) 0.20315(4) 0.16000(4) 0.04908(19) Uani 1 1 d . . .
I3 I -0.09785(5) 0.41196(4) 0.14311(4) 0.0546(2) Uani 1 1 d . . .
S1 S 0.12866(18) 0.15881(16) 0.41816(16) 0.0520(6) Uani 1 1 d . . .
C1 C 0.0916(8) 0.0518(6) 0.3865(9) 0.065(3) Uani 1 1 d . A .
H1A H 0.0260 0.0517 0.3845 0.078 Uiso 1 1 calc R . .
H1B H 0.1132 0.0399 0.3274 0.078 Uiso 1 1 calc R . .
C2 C 0.1218(9) -0.0209(7) 0.4453(9) 0.076(3) Uani 1 1 d . . .
H2A H 0.1867 -0.0239 0.4450 0.113 Uiso 1 1 calc R A .
H2B H 0.0974 -0.0757 0.4247 0.113 Uiso 1 1 calc R . .
H2C H 0.1010 -0.0099 0.5041 0.113 Uiso 1 1 calc R . .
C3 C 0.2440(8) 0.1493(8) 0.3904(8) 0.071(3) Uani 1 1 d . A .
H3A H 0.2692 0.0979 0.4194 0.085 Uiso 1 1 calc R . .
H3B H 0.2495 0.1405 0.3273 0.085 Uiso 1 1 calc R . .
C4 C 0.2966(8) 0.2283(8) 0.4162(9) 0.076(3) Uani 1 1 d . . .
H4A H 0.2756 0.2788 0.3828 0.091 Uiso 1 1 calc R A .
H4B H 0.2868 0.2404 0.4781 0.091 Uiso 1 1 calc R . .
C5 C 0.3930(8) 0.2152(8) 0.4003(11) 0.084(4) Uani 1 1 d . A .
H5A H 0.4125 0.1619 0.4285 0.127 Uiso 1 1 calc R . .
H5B H 0.4262 0.2642 0.4239 0.127 Uiso 1 1 calc R . .
H5C H 0.4038 0.2110 0.3381 0.127 Uiso 1 1 calc R . .

loop_
_atom_site_aniso_label
_atom_site_aniso_U_11
_atom_site_aniso_U_22
_atom_site_aniso_U_33
_atom_site_aniso_U_23
_atom_site_aniso_U_13
_atom_site_aniso_U_12
S2A 0.050(2) 0.0414(18) 0.0497(18) 0.0038(15) -0.0041(16) -0.0103(16)
C6A 0.067(4) 0.065(5) 0.078(6) -0.004(4) -0.001(4) -0.015(3)
C7A 0.067(4) 0.065(5) 0.078(6) -0.004(4) -0.001(4) -0.015(3)
C8A 0.067(4) 0.065(5) 0.078(6) -0.004(4) -0.001(4) -0.015(3)
C9A 0.067(4) 0.065(5) 0.078(6) -0.004(4) -0.001(4) -0.015(3)
C10A 0.067(4) 0.065(5) 0.078(6) -0.004(4) -0.001(4) -0.015(3)
S2B 0.064(6) 0.059(6) 0.076(7) -0.028(5) 0.025(5) -0.023(5)
C6B 0.067(4) 0.065(5) 0.078(6) -0.004(4) -0.001(4) -0.015(3)
C7B 0.067(4) 0.065(5) 0.078(6) -0.004(4) -0.001(4) -0.015(3)
C8B 0.067(4) 0.065(5) 0.078(6) -0.004(4) -0.001(4) -0.015(3)
C9B 0.067(4) 0.065(5) 0.078(6) -0.004(4) -0.001(4) -0.015(3)
C10B 0.067(4) 0.065(5) 0.078(6) -0.004(4) -0.001(4) -0.015(3)
Cu1 0.0589(7) 0.0407(6) 0.0438(6) -0.0048(5) 0.0055(5) -0.0111(5)
Cu2 0.0539(7) 0.0394(6) 0.0442(6) -0.0019(5) -0.0031(5) 0.0069(5)
I1 0.0521(4) 0.0447(3) 0.0505(3) -0.0149(3) 0.0128(3) -0.0083(3)
I3 0.0800(5) 0.0417(3) 0.0421(3) 0.0097(2) -0.0122(3) -0.0006(3)
S1 0.0596(14) 0.0486(13) 0.0477(12) -0.0029(10) -0.0078(11) 0.0107(11)
C1 0.075(7) 0.040(5) 0.080(8) -0.003(5) -0.014(6) 0.000(5)
C2 0.086(8) 0.056(7) 0.085(9) 0.012(6) -0.013(7) 0.009(6)
C3 0.083(8) 0.059(7) 0.070(7) -0.008(6) -0.005(6) 0.019(6)
C4 0.080(8) 0.054(6) 0.093(9) -0.008(6) -0.010(7) 0.001(6)
C5 0.069(8) 0.053(7) 0.131(13) 0.004(8) 0.004(8) 0.004(6)

loop_
_atom_type_symbol
_atom_type_description
_atom_type_scat_dispersion_real
_atom_type_scat_dispersion_imag
_atom_type_scat_source
Cu Cu 0.3201 1.2651 'International Tables Vol C Tables 4.2.6.8 and 6.1.1.4'
I I -0.4742 1.8119 'International Tables Vol C Tables 4.2.6.8 and 6.1.1.4'
S S 0.1246 0.1234 'International Tables Vol C Tables 4.2.6.8 and 6.1.1.4'
C C 0.0033 0.0016 'International Tables Vol C Tables 4.2.6.8 and 6.1.1.4'
H H 0.0000 0.0000 'International Tables Vol C Tables 4.2.6.8 and 6.1.1.4'

loop_
_geom_angle_atom_site_label_1
_geom_angle_atom_site_label_2
_geom_angle_atom_site_label_3
_geom_angle
_geom_angle_site_symmetry_1
_geom_angle_site_symmetry_3
C6A S2A C8A 102.2(8) . .
C6A S2A Cu1 101.7(5) . .
C8A S2A Cu1 102.7(6) . .
C7A C6A S2A 117.4(12) . .
C7A C6A H6A1 108.0 . .
S2A C6A H6A1 108.0 . .
C7A C6A H6A2 108.0 . .
S2A C6A H6A2 108.0 . .
H6A1 C6A H6A2 107.2 . .
C9A C8A S2A 113.0(12) . .
C9A C8A H8A1 109.0 . .
S2A C8A H8A1 109.0 . .
C9A C8A H8A2 109.0 . .
S2A C8A H8A2 109.0 . .
H8A1 C8A H8A2 107.8 . .
C10A C9A C8A 111.7(17) . .
C10A C9A H9A1 109.3 . .
C8A C9A H9A1 109.3 . .
C10A C9A H9A2 109.3 . .
C8A C9A H9A2 109.3 . .
H9A1 C9A H9A2 107.9 . .
C6B S2B C8B 124(2) . .
C6B S2B Cu1 124.2(18) . .
C8B S2B Cu1 99.7(13) . .
C7B C6B S2B 168(4) . .
C7B C6B H6B1 93.9 . .
S2B C6B H6B1 93.9 . .
C7B C6B H6B2 93.9 . .
S2B C6B H6B2 93.9 . .
H6B1 C6B H6B2 103.1 . .
C6B C7B H7B1 109.5 . .
C6B C7B H7B2 109.5 . .
H7B1 C7B H7B2 109.5 . .
C6B C7B H7B3 109.5 . .
H7B1 C7B H7B3 109.5 . .
H7B2 C7B H7B3 109.5 . .
C9B C8B S2B 118(2) . .
C9B C8B H8B1 107.8 . .
S2B C8B H8B1 107.8 . .
C9B C8B H8B2 107.8 . .
S2B C8B H8B2 107.8 . .
H8B1 C8B H8B2 107.1 . .
C10B C9B C8B 110(3) . .
C10B C9B H9B1 109.6 . .
C8B C9B H9B1 109.6 . .
C10B C9B H9B2 109.6 . .
C8B C9B H9B2 109.6 . .
H9B1 C9B H9B2 108.1 . .
C9B C10B H10D 109.5 . .
C9B C10B H10E 109.5 . .
H10D C10B H10E 109.5 . .
C9B C10B H10F 109.5 . .
H10D C10B H10F 109.5 . .
H10E C10B H10F 109.5 . .
S2A Cu1 S2B 22.1(3) . .
S2A Cu1 Cu2 141.99(11) . 4
S2B Cu1 Cu2 144.1(2) . 4
S2A Cu1 I3 100.26(11) . .
S2B Cu1 I3 121.3(4) . .
Cu2 Cu1 I3 59.38(4) 4 .
S2A Cu1 I1 112.15(12) . .
S2B Cu1 I1 94.9(3) . .
Cu2 Cu1 I1 60.12(4) 4 .
I3 Cu1 I1 114.42(4) . .
S2A Cu1 I3 106.49(10) . 4
S2B Cu1 I3 102.0(3) . 4
Cu2 Cu1 I3 110.77(5) 4 4
I3 Cu1 I3 111.20(5) . 4
I1 Cu1 I3 111.54(5) . 4
S2A Cu1 Cu2 149.38(12) . .
S2B Cu1 Cu2 128.7(4) . .
Cu2 Cu1 Cu2 63.10(5) 4 .
I3 Cu1 Cu2 110.02(5) . .
I1 Cu1 Cu2 59.26(4) . .
I3 Cu1 Cu2 58.65(4) 4 .
S2A Cu1 Cu1 140.40(12) . 4
S2B Cu1 Cu1 154.8(2) . 4
Cu2 Cu1 Cu1 60.50(4) 4 4
I3 Cu1 Cu1 59.90(5) . 4
I1 Cu1 Cu1 107.38(3) . 4
I3 Cu1 Cu1 59.25(4) 4 4
Cu2 Cu1 Cu1 58.95(4) . 4
S1 Cu2 I3 109.56(8) . 4
S1 Cu2 I1 109.43(8) . .
I3 Cu2 I1 113.23(5) 4 .
S1 Cu2 Cu1 140.90(8) . 4
I3 Cu2 Cu1 60.32(4) 4 4
I1 Cu2 Cu1 108.96(5) . 4
S1 Cu2 I1 100.90(8) . 4
I3 Cu2 I1 115.14(5) 4 4
I1 Cu2 I1 107.80(4) . 4
Cu1 Cu2 I1 59.97(4) 4 4
S1 Cu2 Cu1 151.68(9) . .
I3 Cu2 Cu1 60.22(4) 4 .
I1 Cu2 Cu1 59.61(4) . .
Cu1 Cu2 Cu1 60.55(5) 4 .
I1 Cu2 Cu1 107.31(5) 4 .
S1 Cu2 Cu2 142.47(7) . 4
I3 Cu2 Cu2 107.65(3) 4 4
I1 Cu2 Cu2 58.38(4) . 4
Cu1 Cu2 Cu2 59.18(4) 4 4
I1 Cu2 Cu2 57.92(4) 4 4
Cu1 Cu2 Cu2 57.71(4) . 4
Cu2 I1 Cu1 61.13(4) . .
Cu2 I1 Cu2 63.70(4) . 4
Cu1 I1 Cu2 59.91(4) . 4
Cu2 I3 Cu1 60.30(4) 4 .
Cu2 I3 Cu1 61.13(4) 4 4
Cu1 I3 Cu1 60.85(4) . 4
C3 S1 C1 99.1(6) . .
C3 S1 Cu2 108.7(4) . .
C1 S1 Cu2 103.5(4) . .
C2 C1 S1 114.9(9) . .
C2 C1 H1A 108.5 . .
S1 C1 H1A 108.5 . .
C2 C1 H1B 108.5 . .
S1 C1 H1B 108.5 . .
H1A C1 H1B 107.5 . .
C1 C2 H2A 109.5 . .
C1 C2 H2B 109.5 . .
H2A C2 H2B 109.5 . .
C1 C2 H2C 109.5 . .
H2A C2 H2C 109.5 . .
H2B C2 H2C 109.5 . .
C4 C3 S1 112.2(8) . .
C4 C3 H3A 109.2 . .
S1 C3 H3A 109.2 . .
C4 C3 H3B 109.2 . .
S1 C3 H3B 109.2 . .
H3A C3 H3B 107.9 . .
C5 C4 C3 111.1(11) . .
C5 C4 H4A 109.4 . .
C3 C4 H4A 109.4 . .
C5 C4 H4B 109.4 . .
C3 C4 H4B 109.4 . .
H4A C4 H4B 108.0 . .
C4 C5 H5A 109.5 . .
C4 C5 H5B 109.5 . .
H5A C5 H5B 109.5 . .
C4 C5 H5C 109.5 . .
H5A C5 H5C 109.5 . .
H5B C5 H5C 109.5 . .

loop_
_geom_bond_atom_site_label_1
_geom_bond_atom_site_label_2
_geom_bond_distance
_geom_bond_site_symmetry_2
S2A C6A 1.851(15) .
S2A C8A 1.869(14) .
S2A Cu1 2.310(4) .
C6A C7A 1.518(18) .
C6A H6A1 0.9900 .
C6A H6A2 0.9900 .
C7A H7A1 0.9800 .
C7A H7A2 0.9800 .
C7A H7A3 0.9800 .
C8A C9A 1.56(2) .
C8A H8A1 0.9900 .
C8A H8A2 0.9900 .
C9A C10A 1.44(3) .
C9A H9A1 0.9900 .
C9A H9A2 0.9900 .
C10A H10A 0.9800 .
C10A H10B 0.9800 .
C10A H10C 0.9800 .
S2B C6B 1.68(5) .
S2B C8B 1.893(19) .
S2B Cu1 2.364(9) .
C6B C7B 1.40(7) .
C6B H6B1 0.9900 .
C6B H6B2 0.9900 .
C7B H7B1 0.9800 .
C7B H7B2 0.9800 .
C7B H7B3 0.9800 .
C8B C9B 1.54(2) .
C8B H8B1 0.9900 .
C8B H8B2 0.9900 .
C9B C10B 1.42(3) .
C9B H9B1 0.9900 .
C9B H9B2 0.9900 .
C10B H10D 0.9800 .
C10B H10E 0.9800 .
C10B H10F 0.9800 .
Cu1 Cu2 2.6821(16) 4
Cu1 I3 2.6826(15) .
Cu1 I1 2.6835(13) .
Cu1 I3 2.7004(13) 4
Cu1 Cu2 2.7246(17) .
Cu1 Cu1 2.726(2) 4
Cu2 S1 2.308(3) .
Cu2 I3 2.6570(13) 4
Cu2 I1 2.6740(13) .
Cu2 Cu1 2.6821(16) 4
Cu2 I1 2.6875(14) 4
Cu2 Cu2 2.829(2) 4
I1 Cu2 2.6875(14) 4
I3 Cu2 2.6570(13) 4
I3 Cu1 2.7004(13) 4
S1 C3 1.801(13) .
S1 C1 1.817(11) .
C1 C2 1.519(15) .
C1 H1A 0.9900 .
C1 H1B 0.9900 .
C2 H2A 0.9800 .
C2 H2B 0.9800 .
C2 H2C 0.9800 .
C3 C4 1.512(16) .
C3 H3A 0.9900 .
C3 H3B 0.9900 .
C4 C5 1.490(17) .
C4 H4A 0.9900 .
C4 H4B 0.9900 .
C5 H5A 0.9800 .
C5 H5B 0.9800 .
C5 H5C 0.9800 .
